data_7108714
loop_
_publ_author_name
'Ji Young Jung'
'Minkyung Kang'
'Jihyun Chun'
'Jungha Lee'
'Jaemee Kim'
'Jinheung Kim'
'Youngmee Kim'
'Sung-Jin Kim'
'Chongmok Lee'
'Juyoung Yoon'

_publ_section_title
;
 A thiazolothiazole based Cu2+ selective colorimetric and fluorescent
 sensor via unique radical formation
;
_journal_name_full Chem.Commun.
_journal_page_first 176
_journal_paper_doi 10.1039/c2cc36626f
_journal_volume 49
_journal_year 2013
_chemical_formula_sum 'C32 H36 N4 O8 S2'
_chemical_formula_weight 668.77
_chemical_name_systematic
;
?
;
_space_group_IT_number 15
_symmetry_cell_setting monoclinic
_symmetry_space_group_name_Hall '-C 2yc'
_symmetry_space_group_name_H-M 'C 1 2/c 1'
_atom_sites_solution_hydrogens geom
_atom_sites_solution_primary direct
_atom_sites_solution_secondary difmap
_audit_creation_method SHELXTL
_cell_angle_alpha 90.00
_cell_angle_beta 97.96(3)
_cell_angle_gamma 90.00
_cell_formula_units_Z 4
_cell_length_a 42.455(9)
_cell_length_b 9.0245(18)
_cell_length_c 8.5542(17)
_cell_measurement_reflns_used 652
_cell_measurement_temperature 293(2)
_cell_measurement_theta_max 18.32
_cell_measurement_theta_min 2.68
_cell_volume 3245.8(12)
_computing_cell_refinement 'Bruker SMART'
_computing_data_collection 'Bruker SMART'
_computing_data_reduction 'Bruker SAINT'
_computing_molecular_graphics 'Bruker SHELXTL'
_computing_publication_material 'Bruker SHELXTL'
_computing_structure_refinement 'SHELXL-97 (Sheldrick, 1997)'
_computing_structure_solution 'SHELXS-97 (Sheldrick, 1990)'
_diffrn_ambient_temperature 293(2)
_diffrn_measured_fraction_theta_full 0.995
_diffrn_measured_fraction_theta_max 0.995
_diffrn_measurement_device_type 'CCD area detector'
_diffrn_measurement_method 'phi and omega scans'
_diffrn_radiation_monochromator graphite
_diffrn_radiation_source 'fine-focus sealed tube'
_diffrn_radiation_type MoK\a
_diffrn_radiation_wavelength 0.71073
_diffrn_reflns_av_R_equivalents 0.0578
_diffrn_reflns_av_sigmaI/netI 0.0978
_diffrn_reflns_limit_h_max 49
_diffrn_reflns_limit_h_min -52
_diffrn_reflns_limit_k_max 11
_diffrn_reflns_limit_k_min -9
_diffrn_reflns_limit_l_max 10
_diffrn_reflns_limit_l_min -9
_diffrn_reflns_number 8847
_diffrn_reflns_theta_full 26.00
_diffrn_reflns_theta_max 26.00
_diffrn_reflns_theta_min 1.94
_exptl_absorpt_coefficient_mu 0.221
_exptl_absorpt_correction_T_max 0.989
_exptl_absorpt_correction_T_min 0.987
_exptl_absorpt_correction_type multi-scan
_exptl_absorpt_process_details '(SADABS; Bruker,1997)'
_exptl_crystal_colour brown
_exptl_crystal_density_diffrn 1.369
_exptl_crystal_density_meas ?
_exptl_crystal_density_method 'not measured'
_exptl_crystal_description block
_exptl_crystal_F_000 1408
_exptl_crystal_size_max 0.08
_exptl_crystal_size_mid 0.05
_exptl_crystal_size_min 0.05
_refine_diff_density_max 0.200
_refine_diff_density_min -0.186
_refine_diff_density_rms 0.045
_refine_ls_extinction_method none
_refine_ls_goodness_of_fit_ref 1.004
_refine_ls_hydrogen_treatment constr
_refine_ls_matrix_type full
_refine_ls_number_parameters 210
_refine_ls_number_reflns 3186
_refine_ls_number_restraints 0
_refine_ls_restrained_S_all 1.004
_refine_ls_R_factor_all 0.1402
_refine_ls_R_factor_gt 0.0549
_refine_ls_shift/su_max 0.000
_refine_ls_shift/su_mean 0.000
_refine_ls_structure_factor_coef Fsqd
_refine_ls_weighting_details 'calc w=1/[\s^2^(Fo^2^)+(0.0464P)^2^+0.0802P] where P=(Fo^2^+2Fc^2^)/3'
_refine_ls_weighting_scheme calc
_refine_ls_wR_factor_gt 0.1113
_refine_ls_wR_factor_ref 0.1359
_reflns_number_gt 1524
_reflns_number_total 3186
_reflns_threshold_expression >2sigma(I)
_cod_data_source_file c2cc36626f.txt
_cod_data_source_block I
_cod_depositor_comments
;
The following automatic conversions were performed:

'_exptl_crystal_density_meas' value 'not measured' was changed to '?'
- the value is perceived as not measured.

Automatic conversion script
Id: cif_fix_values 3008 2015-01-20 13:52:24Z robertas 
;
_cod_original_cell_volume 3245.8(11)
_cod_original_sg_symbol_H-M C2/c
_cod_database_code 7108714

loop_
_symmetry_equiv_pos_as_xyz
'x, y, z'
'-x, y, -z+1/2'
'x+1/2, y+1/2, z'
'-x+1/2, y+1/2, -z+1/2'
'-x, -y, -z'
'x, -y, z-1/2'
'-x+1/2, -y+1/2, -z'
'x+1/2, -y+1/2, z-1/2'

loop_
_atom_site_label
_atom_site_type_symbol
_atom_site_fract_x
_atom_site_fract_y
_atom_site_fract_z
_atom_site_U_iso_or_equiv
_atom_site_adp_type
_atom_site_occupancy
_atom_site_symmetry_multiplicity
_atom_site_calc_flag
_atom_site_refinement_flags
S1 S 1.00241(2) 1.27501(9) 0.48052(11) 0.0560(3) Uani 1 1 d .
N1 N 0.96638(6) 1.4650(3) 0.6018(3) 0.0472(7) Uani 1 1 d .
N2 N 0.89087(6) 0.8714(3) 0.7754(3) 0.0514(7) Uani 1 1 d .
O1 O 0.86293(6) 0.6833(3) 0.5069(3) 0.0652(7) Uani 1 1 d .
O2 O 0.85151(7) 0.4517(3) 0.5646(4) 0.1154(12) Uani 1 1 d .
O3 O 0.80860(6) 0.9792(3) 0.8222(3) 0.0843(9) Uani 1 1 d .
O4 O 0.78306(9) 0.7710(4) 0.7709(5) 0.1367(15) Uani 1 1 d .
C1 C 1.01080(7) 1.4597(3) 0.4650(3) 0.0433(8) Uani 1 1 d .
C2 C 0.97094(7) 1.3229(4) 0.5831(3) 0.0431(8) Uani 1 1 d .
C3 C 0.95074(7) 1.2067(3) 0.6375(3) 0.0424(8) Uani 1 1 d .
C4 C 0.95925(7) 1.0584(4) 0.6363(4) 0.0492(8) Uani 1 1 d .
H4 H 0.9784 1.0325 0.6023 0.059 Uiso 1 1 calc R
C5 C 0.94017(7) 0.9483(4) 0.6839(4) 0.0498(9) Uani 1 1 d .
H5 H 0.9469 0.8502 0.6831 0.060 Uiso 1 1 calc R
C6 C 0.91086(7) 0.9819(4) 0.7334(3) 0.0437(8) Uani 1 1 d .
C7 C 0.90289(7) 1.1319(4) 0.7364(4) 0.0479(8) Uani 1 1 d .
H7 H 0.8837 1.1588 0.7696 0.057 Uiso 1 1 calc R
C8 C 0.92237(8) 1.2407(4) 0.6922(4) 0.0507(8) Uani 1 1 d .
H8 H 0.9164 1.3394 0.6990 0.061 Uiso 1 1 calc R
C9 C 0.86327(8) 0.9084(4) 0.8518(4) 0.0557(9) Uani 1 1 d .
H9A H 0.8679 0.9970 0.9150 0.067 Uiso 1 1 calc R
H9B H 0.8594 0.8284 0.9224 0.067 Uiso 1 1 calc R
C10 C 0.83395(8) 0.9339(5) 0.7371(4) 0.0865(13) Uani 1 1 d .
H10A H 0.8379 1.0101 0.6622 0.104 Uiso 1 1 calc R
H10B H 0.8281 0.8435 0.6790 0.104 Uiso 1 1 calc R
C11 C 0.78469(10) 0.8871(6) 0.8327(5) 0.0775(12) Uani 1 1 d .
C12 C 0.76084(10) 0.9531(5) 0.9226(5) 0.1061(16) Uani 1 1 d .
H12A H 0.7406 0.9066 0.8919 0.159 Uiso 1 1 calc R
H12B H 0.7591 1.0574 0.9008 0.159 Uiso 1 1 calc R
H12C H 0.7673 0.9382 1.0335 0.159 Uiso 1 1 calc R
C13 C 0.89835(8) 0.7157(3) 0.7552(4) 0.0543(9) Uani 1 1 d .
H13A H 0.8844 0.6560 0.8104 0.065 Uiso 1 1 calc R
H13B H 0.9200 0.6976 0.8041 0.065 Uiso 1 1 calc R
C14 C 0.89507(8) 0.6657(4) 0.5856(4) 0.0611(10) Uani 1 1 d .
H14A H 0.9094 0.7228 0.5303 0.073 Uiso 1 1 calc R
H14B H 0.9011 0.5622 0.5820 0.073 Uiso 1 1 calc R
C15 C 0.84345(10) 0.5662(5) 0.5006(5) 0.0729(11) Uani 1 1 d .
C16 C 0.81179(10) 0.6000(5) 0.4084(5) 0.1028(15) Uani 1 1 d .
H16A H 0.8011 0.5091 0.3762 0.154 Uiso 1 1 calc R
H16B H 0.8147 0.6570 0.3167 0.154 Uiso 1 1 calc R
H16C H 0.7993 0.6557 0.4729 0.154 Uiso 1 1 calc R

loop_
_atom_site_aniso_label
_atom_site_aniso_U_11
_atom_site_aniso_U_22
_atom_site_aniso_U_33
_atom_site_aniso_U_23
_atom_site_aniso_U_13
_atom_site_aniso_U_12
S1 0.0554(6) 0.0443(5) 0.0735(6) -0.0049(5) 0.0277(5) -0.0006(4)
N1 0.0440(17) 0.0461(18) 0.0541(17) -0.0021(14) 0.0166(14) -0.0005(13)
N2 0.0445(17) 0.055(2) 0.0581(18) 0.0040(14) 0.0191(14) -0.0056(14)
O1 0.0596(17) 0.0580(16) 0.0765(17) -0.0049(13) 0.0038(14) -0.0022(13)
O2 0.101(3) 0.065(2) 0.182(3) 0.015(2) 0.025(2) -0.0141(19)
O3 0.0498(17) 0.113(2) 0.095(2) -0.0356(17) 0.0250(15) -0.0099(16)
O4 0.150(3) 0.091(3) 0.185(4) -0.024(2) 0.077(3) -0.032(2)
C1 0.041(2) 0.043(2) 0.047(2) -0.0017(16) 0.0096(16) 0.0007(15)
C2 0.0359(19) 0.049(2) 0.0449(19) -0.0016(16) 0.0069(15) -0.0011(16)
C3 0.0378(19) 0.045(2) 0.0445(18) -0.0036(16) 0.0072(15) -0.0020(16)
C4 0.0342(19) 0.054(2) 0.062(2) -0.0044(18) 0.0167(17) 0.0000(17)
C5 0.044(2) 0.046(2) 0.062(2) -0.0007(17) 0.0147(18) 0.0044(17)
C6 0.041(2) 0.051(2) 0.0388(18) 0.0035(16) 0.0051(16) 0.0019(16)
C7 0.0385(19) 0.051(2) 0.056(2) -0.0019(17) 0.0152(16) 0.0034(17)
C8 0.049(2) 0.044(2) 0.062(2) 0.0012(17) 0.0145(18) 0.0036(17)
C9 0.045(2) 0.072(2) 0.052(2) -0.0001(18) 0.0137(18) -0.0074(18)
C10 0.045(2) 0.146(4) 0.070(3) -0.026(3) 0.015(2) 0.002(2)
C11 0.062(3) 0.093(4) 0.081(3) 0.002(3) 0.021(2) -0.005(3)
C12 0.060(3) 0.155(4) 0.109(4) -0.014(3) 0.033(3) -0.002(3)
C13 0.052(2) 0.049(2) 0.062(2) 0.0127(18) 0.0116(18) -0.0041(17)
C14 0.051(2) 0.059(2) 0.074(3) -0.002(2) 0.008(2) 0.0009(18)
C15 0.067(3) 0.063(3) 0.092(3) -0.015(2) 0.024(2) -0.012(3)
C16 0.063(3) 0.122(4) 0.120(4) -0.031(3) 0.003(3) -0.016(3)

loop_
_atom_type_symbol
_atom_type_description
_atom_type_scat_dispersion_real
_atom_type_scat_dispersion_imag
_atom_type_scat_source
C C 0.0033 0.0016 'International Tables Vol C Tables 4.2.6.8 and 6.1.1.4'
H H 0.0000 0.0000 'International Tables Vol C Tables 4.2.6.8 and 6.1.1.4'
N N 0.0061 0.0033 'International Tables Vol C Tables 4.2.6.8 and 6.1.1.4'
O O 0.0106 0.0060 'International Tables Vol C Tables 4.2.6.8 and 6.1.1.4'
S S 0.1246 0.1234 'International Tables Vol C Tables 4.2.6.8 and 6.1.1.4'

loop_
_geom_angle_atom_site_label_1
_geom_angle_atom_site_label_2
_geom_angle_atom_site_label_3
_geom_angle
_geom_angle_site_symmetry_1
_geom_angle_site_symmetry_3
C1 S1 C2 88.84(15) . .
C2 N1 C1 108.0(2) . 5_786
C6 N2 C13 120.7(3) . .
C6 N2 C9 120.7(3) . .
C13 N2 C9 118.4(3) . .
C15 O1 C14 118.0(3) . .
C11 O3 C10 119.3(3) . .
C1 C1 N1 118.2(3) 5_786 5_786
C1 C1 S1 108.9(3) 5_786 .
N1 C1 S1 132.9(2) 5_786 .
N1 C2 C3 123.9(3) . .
N1 C2 S1 116.0(2) . .
C3 C2 S1 120.1(2) . .
C8 C3 C4 117.1(3) . .
C8 C3 C2 121.4(3) . .
C4 C3 C2 121.5(3) . .
C5 C4 C3 121.9(3) . .
C5 C4 H4 119.0 . .
C3 C4 H4 119.0 . .
C4 C5 C6 121.1(3) . .
C4 C5 H5 119.5 . .
C6 C5 H5 119.5 . .
N2 C6 C7 122.2(3) . .
N2 C6 C5 121.5(3) . .
C7 C6 C5 116.3(3) . .
C8 C7 C6 122.2(3) . .
C8 C7 H7 118.9 . .
C6 C7 H7 118.9 . .
C7 C8 C3 121.3(3) . .
C7 C8 H8 119.3 . .
C3 C8 H8 119.3 . .
N2 C9 C10 112.9(3) . .
N2 C9 H9A 109.0 . .
C10 C9 H9A 109.0 . .
N2 C9 H9B 109.0 . .
C10 C9 H9B 109.0 . .
H9A C9 H9B 107.8 . .
O3 C10 C9 109.0(3) . .
O3 C10 H10A 109.9 . .
C9 C10 H10A 109.9 . .
O3 C10 H10B 109.9 . .
C9 C10 H10B 109.9 . .
H10A C10 H10B 108.3 . .
O4 C11 O3 121.9(4) . .
O4 C11 C12 126.4(5) . .
O3 C11 C12 111.7(4) . .
C11 C12 H12A 109.5 . .
C11 C12 H12B 109.5 . .
H12A C12 H12B 109.5 . .
C11 C12 H12C 109.5 . .
H12A C12 H12C 109.5 . .
H12B C12 H12C 109.5 . .
N2 C13 C14 114.3(3) . .
N2 C13 H13A 108.7 . .
C14 C13 H13A 108.7 . .
N2 C13 H13B 108.7 . .
C14 C13 H13B 108.7 . .
H13A C13 H13B 107.6 . .
O1 C14 C13 111.8(3) . .
O1 C14 H14A 109.3 . .
C13 C14 H14A 109.3 . .
O1 C14 H14B 109.3 . .
C13 C14 H14B 109.3 . .
H14A C14 H14B 107.9 . .
O2 C15 O1 121.8(4) . .
O2 C15 C16 126.7(4) . .
O1 C15 C16 111.5(4) . .
C15 C16 H16A 109.5 . .
C15 C16 H16B 109.5 . .
H16A C16 H16B 109.5 . .
C15 C16 H16C 109.5 . .
H16A C16 H16C 109.5 . .
H16B C16 H16C 109.5 . .

loop_
_geom_bond_atom_site_label_1
_geom_bond_atom_site_label_2
_geom_bond_distance
_geom_bond_site_symmetry_2
S1 C1 1.713(3) .
S1 C2 1.751(3) .
N1 C2 1.310(4) .
N1 C1 1.371(4) 5_786
N2 C6 1.389(4) .
N2 C13 1.456(4) .
N2 C9 1.457(4) .
O1 C15 1.338(4) .
O1 C14 1.444(4) .
O2 C15 1.197(4) .
O3 C11 1.324(5) .
O3 C10 1.440(4) .
O4 C11 1.172(4) .
C1 C1 1.371(5) 5_786
C1 N1 1.371(4) 5_786
C2 C3 1.471(4) .
C3 C8 1.385(4) .
C3 C4 1.386(4) .
C4 C5 1.378(4) .
C4 H4 0.9300 .
C5 C6 1.402(4) .
C5 H5 0.9300 .
C6 C7 1.396(4) .
C7 C8 1.371(4) .
C7 H7 0.9300 .
C8 H8 0.9300 .
C9 C10 1.492(5) .
C9 H9A 0.9700 .
C9 H9B 0.9700 .
C10 H10A 0.9700 .
C10 H10B 0.9700 .
C11 C12 1.479(6) .
C12 H12A 0.9600 .
C12 H12B 0.9600 .
C12 H12C 0.9600 .
C13 C14 1.507(4) .
C13 H13A 0.9700 .
C13 H13B 0.9700 .
C14 H14A 0.9700 .
C14 H14B 0.9700 .
C15 C16 1.493(5) .
C16 H16A 0.9600 .
C16 H16B 0.9600 .
C16 H16C 0.9600 .

loop_
_geom_torsion_atom_site_label_1
_geom_torsion_atom_site_label_2
_geom_torsion_atom_site_label_3
_geom_torsion_atom_site_label_4
_geom_torsion
_geom_torsion_site_symmetry_1
_geom_torsion_site_symmetry_4
C2 S1 C1 C1 -1.0(3) . 5_786
C2 S1 C1 N1 179.6(3) . 5_786
C1 N1 C2 C3 -179.1(3) 5_786 .
C1 N1 C2 S1 -1.3(3) 5_786 .
C1 S1 C2 N1 1.4(3) . .
C1 S1 C2 C3 179.2(3) . .
N1 C2 C3 C8 9.9(5) . .
S1 C2 C3 C8 -167.8(2) . .
N1 C2 C3 C4 -170.2(3) . .
S1 C2 C3 C4 12.1(4) . .
C8 C3 C4 C5 1.4(5) . .
C2 C3 C4 C5 -178.6(3) . .
C3 C4 C5 C6 1.1(5) . .
C13 N2 C6 C7 173.5(3) . .
C9 N2 C6 C7 -11.2(4) . .
C13 N2 C6 C5 -5.9(4) . .
C9 N2 C6 C5 169.4(3) . .
C4 C5 C6 N2 177.3(3) . .
C4 C5 C6 C7 -2.1(5) . .
N2 C6 C7 C8 -178.8(3) . .
C5 C6 C7 C8 0.6(5) . .
C6 C7 C8 C3 1.9(5) . .
C4 C3 C8 C7 -2.8(5) . .
C2 C3 C8 C7 177.1(3) . .
C6 N2 C9 C10 90.3(4) . .
C13 N2 C9 C10 -94.3(4) . .
C11 O3 C10 C9 -109.6(4) . .
N2 C9 C10 O3 -176.2(3) . .
C10 O3 C11 O4 -2.2(7) . .
C10 O3 C11 C12 -179.4(3) . .
C6 N2 C13 C14 -70.2(4) . .
C9 N2 C13 C14 114.4(3) . .
C15 O1 C14 C13 -95.2(3) . .
N2 C13 C14 O1 -60.9(4) . .
C14 O1 C15 O2 3.7(5) . .
C14 O1 C15 C16 -177.0(3) . .
